data_7111184
loop_
_publ_author_name
'Steel, Peter J.'
'Sumby, Christopher J.'

_publ_section_title
;
 Hexa(2-pyridyl)[3]radialene: self-assembly of a hexanuclear silver array
;
_journal_issue 4
_journal_name_full 'Chemical Communications'
_journal_page_first 322
_journal_paper_doi 10.1039/b109214f
_journal_year 2002
_chemical_formula_sum 'C72 H70 Ag6 B5 F21 N12 O11'
_chemical_formula_weight 2379.67
_chemical_name_systematic
; 
? 
;
_space_group_IT_number 14
_symmetry_cell_setting monoclinic
_symmetry_space_group_name_Hall '-P 2yn'
_symmetry_space_group_name_H-M 'P 1 21/n 1'
_atom_sites_solution_hydrogens geom
_atom_sites_solution_primary direct
_atom_sites_solution_secondary difmap
_audit_creation_method SHELXL-97
_cell_angle_alpha 90.00
_cell_angle_beta 112.604(4)
_cell_angle_gamma 90.00
_cell_formula_units_Z 4
_cell_length_a 21.890(7)
_cell_length_b 15.011(5)
_cell_length_c 27.729(9)
_cell_measurement_temperature 168(2)
_cell_volume 8412(5)
_computing_cell_refinement 'Bruker XSCANS'
_computing_data_collection 'Bruker XSCANS'
_computing_data_reduction 'Bruker SHELXTL'
_computing_molecular_graphics 'Bruker SHELXTL'
_computing_publication_material 'Bruker SHELXTL'
_computing_structure_refinement 'SHELXL-97 (Sheldrick, 1997)'
_computing_structure_solution 'SHELXS-97 (Sheldrick, 1990)'
_diffrn_ambient_temperature 168(2)
_diffrn_measured_fraction_theta_full 0.999
_diffrn_measured_fraction_theta_max 0.999
_diffrn_measurement_device_type 'Bruker P4'
_diffrn_measurement_method '\w scans'
_diffrn_radiation_monochromator graphite
_diffrn_radiation_source 'fine-focus sealed tube'
_diffrn_radiation_type MoK\a
_diffrn_radiation_wavelength 0.71073
_diffrn_reflns_av_R_equivalents 0.0747
_diffrn_reflns_av_sigmaI/netI 0.0465
_diffrn_reflns_limit_h_max 26
_diffrn_reflns_limit_h_min -26
_diffrn_reflns_limit_k_max 12
_diffrn_reflns_limit_k_min -17
_diffrn_reflns_limit_l_max 32
_diffrn_reflns_limit_l_min -32
_diffrn_reflns_number 96087
_diffrn_reflns_theta_full 25.00
_diffrn_reflns_theta_max 25.00
_diffrn_reflns_theta_min 1.69
_exptl_absorpt_coefficient_mu 1.481
_exptl_absorpt_correction_T_max 1.000000
_exptl_absorpt_correction_T_min 0.826504
_exptl_absorpt_correction_type multi-scan
_exptl_absorpt_process_details 'Blessing, Acta Cryst. (1995) A51, 33-38'
_exptl_crystal_colour red
_exptl_crystal_density_diffrn 1.879
_exptl_crystal_density_method 'not measured'
_exptl_crystal_description plate
_exptl_crystal_F_000 4680
_exptl_crystal_size_max 0.30
_exptl_crystal_size_mid 0.25
_exptl_crystal_size_min 0.04
_refine_diff_density_max 1.076
_refine_diff_density_min -0.956
_refine_diff_density_rms 0.101
_refine_ls_extinction_method none
_refine_ls_goodness_of_fit_ref 1.047
_refine_ls_hydrogen_treatment mixed
_refine_ls_matrix_type full
_refine_ls_number_parameters 1144
_refine_ls_number_reflns 14791
_refine_ls_number_restraints 0
_refine_ls_restrained_S_all 1.047
_refine_ls_R_factor_all 0.0885
_refine_ls_R_factor_gt 0.0493
_refine_ls_shift/su_max 0.653
_refine_ls_shift/su_mean 0.049
_refine_ls_structure_factor_coef Fsqd
_refine_ls_weighting_details 'calc w=1/[\s^2^(Fo^2^)+(0.0173P)^2^+34.6827P] where P=(Fo^2^+2Fc^2^)/3'
_refine_ls_weighting_scheme calc
_refine_ls_wR_factor_gt 0.0777
_refine_ls_wR_factor_ref 0.0887
_reflns_number_gt 10121
_reflns_number_total 14791
_reflns_threshold_expression >2sigma(I)
_cod_data_source_file b109214fsup1.cif
_cod_data_source_block 3cst
_cod_depositor_comments
;
The following automatic conversions were performed:

'_symmetry_cell_setting' value 'Monoclinic' changed to 'monoclinic'
according to /home/saulius/struct/CIF-dictionaries/cif_core.dic
dictionary named 'cif_core.dic' version 2.4.2 from
2011-04-26.

'_exptl_absorpt_correction_type' value 'multiscan'
changed to 'multi-scan' according to
/home/saulius/struct/CIF-dictionaries/cif_core.dic dictionary named
'cif_core.dic' version 2.4.2 from 2011-04-26.

Automatic conversion script
Id: cif_fix_values 1891 2012-01-12 08:04:46Z andrius 
;
_cod_original_sg_symbol_H-M P2(1)/n
_cod_database_code 7111184

loop_
_symmetry_equiv_pos_as_xyz
'x, y, z'
'-x+1/2, y+1/2, -z+1/2'
'-x, -y, -z'
'x-1/2, -y-1/2, z-1/2'

loop_
_atom_site_label
_atom_site_type_symbol
_atom_site_fract_x
_atom_site_fract_y
_atom_site_fract_z
_atom_site_U_iso_or_equiv
_atom_site_adp_type
_atom_site_occupancy
_atom_site_symmetry_multiplicity
_atom_site_calc_flag
_atom_site_refinement_flags
Ag1 Ag 0.24094(2) 0.05248(3) 0.489690(18) 0.03100(12) Uani 1 1 d .
Ag2 Ag 0.21438(2) -0.14299(3) 0.419910(17) 0.02943(12) Uani 1 1 d .
Ag3 Ag 0.31017(2) -0.33567(3) 0.633406(18) 0.03252(12) Uani 1 1 d .
Ag4 Ag 0.25293(2) -0.36524(3) 0.49984(2) 0.03273(11) Uani 1 1 d .
Ag5 Ag 0.27984(2) -0.13782(3) 0.574889(18) 0.03041(12) Uani 1 1 d .
Ag6 Ag 0.19458(2) -0.33766(3) 0.365652(18) 0.03017(12) Uani 1 1 d .
F21 F 0.24982(15) -0.21372(18) 0.49829(12) 0.0263(6) Uani 1 1 d .
C1 C 0.3738(2) -0.1510(4) 0.5054(2) 0.0229(13) Uani 1 1 d .
C2 C 0.3632(3) -0.2303(4) 0.4749(2) 0.0235(13) Uani 1 1 d .
C3 C 0.3857(3) -0.2355(4) 0.5308(2) 0.0230(13) Uani 1 1 d .
C4 C 0.3707(3) -0.0612(4) 0.5067(2) 0.0227(13) Uani 1 1 d .
C5 C 0.3438(3) -0.2712(4) 0.4281(2) 0.0237(13) Uani 1 1 d .
C6 C 0.4053(3) -0.2821(4) 0.5752(2) 0.0256(13) Uani 1 1 d .
N11 N 0.3587(2) -0.0329(3) 0.58894(18) 0.0273(11) Uani 1 1 d .
C12 C 0.3868(3) -0.0095(4) 0.5551(2) 0.0224(13) Uani 1 1 d .
C13 C 0.4284(3) 0.0627(4) 0.5635(2) 0.0357(15) Uani 1 1 d .
H13A H 0.4457 0.0793 0.5382 0.043 Uiso 1 1 calc R
C14 C 0.4447(3) 0.1109(4) 0.6096(2) 0.0418(17) Uani 1 1 d .
H14A H 0.4745 0.1597 0.6167 0.050 Uiso 1 1 calc R
C15 C 0.4174(3) 0.0873(4) 0.6449(2) 0.0411(17) Uani 1 1 d .
H15A H 0.4278 0.1189 0.6767 0.049 Uiso 1 1 calc R
C16 C 0.3745(3) 0.0164(4) 0.6325(2) 0.0330(15) Uani 1 1 d .
H16A H 0.3546 0.0012 0.6564 0.040 Uiso 1 1 calc R
N21 N 0.3032(2) 0.0452(3) 0.44363(17) 0.0282(11) Uani 1 1 d .
C22 C 0.3544(3) -0.0122(4) 0.4569(2) 0.0236(13) Uani 1 1 d .
C23 C 0.3900(3) -0.0245(4) 0.4253(2) 0.0312(15) Uani 1 1 d .
H23A H 0.4259 -0.0652 0.4351 0.037 Uiso 1 1 calc R
C24 C 0.3721(3) 0.0235(4) 0.3791(2) 0.0382(16) Uani 1 1 d .
H24A H 0.3957 0.0159 0.3569 0.046 Uiso 1 1 calc R
C25 C 0.3202(3) 0.0819(4) 0.3660(2) 0.0417(17) Uani 1 1 d .
H25A H 0.3073 0.1155 0.3346 0.050 Uiso 1 1 calc R
C26 C 0.2867(3) 0.0911(4) 0.3989(2) 0.0362(16) Uani 1 1 d .
H26A H 0.2507 0.1316 0.3896 0.043 Uiso 1 1 calc R
N31 N 0.2701(2) -0.1644(3) 0.36726(17) 0.0282(11) Uani 1 1 d .
C32 C 0.3202(3) -0.2223(4) 0.3780(2) 0.0236(13) Uani 1 1 d .
C33 C 0.3505(3) -0.2370(4) 0.3429(2) 0.0359(16) Uani 1 1 d .
H33A H 0.3860 -0.2781 0.3511 0.043 Uiso 1 1 calc R
C34 C 0.3286(3) -0.1918(4) 0.2960(2) 0.0419(17) Uani 1 1 d .
H34A H 0.3492 -0.2009 0.2719 0.050 Uiso 1 1 calc R
C35 C 0.2767(3) -0.1336(4) 0.2847(2) 0.0399(16) Uani 1 1 d .
H35A H 0.2604 -0.1023 0.2525 0.048 Uiso 1 1 calc R
C36 C 0.2490(3) -0.1214(4) 0.3210(2) 0.0325(15) Uani 1 1 d .
H36A H 0.2131 -0.0808 0.3131 0.039 Uiso 1 1 calc R
N41 N 0.2877(2) -0.4109(3) 0.39966(18) 0.0265(11) Uani 1 1 d .
C42 C 0.3464(3) -0.3698(4) 0.4254(2) 0.0238(13) Uani 1 1 d .
C43 C 0.4047(3) -0.4162(4) 0.4474(2) 0.0309(15) Uani 1 1 d .
H43A H 0.4451 -0.3857 0.4655 0.037 Uiso 1 1 calc R
C44 C 0.4038(3) -0.5076(4) 0.4429(2) 0.0367(16) Uani 1 1 d .
H44A H 0.4436 -0.5410 0.4575 0.044 Uiso 1 1 calc R
C45 C 0.3443(3) -0.5499(4) 0.4167(2) 0.0358(15) Uani 1 1 d .
H45A H 0.3426 -0.6129 0.4135 0.043 Uiso 1 1 calc R
C46 C 0.2873(3) -0.4998(4) 0.3954(2) 0.0358(16) Uani 1 1 d .
H46A H 0.2465 -0.5293 0.3771 0.043 Uiso 1 1 calc R
N51 N 0.3537(2) -0.4256(3) 0.54547(18) 0.0265(11) Uani 1 1 d .
C52 C 0.4078(3) -0.3802(4) 0.5764(2) 0.0274(14) Uani 1 1 d .
C53 C 0.4660(3) -0.4233(4) 0.6074(2) 0.0329(15) Uani 1 1 d .
H53A H 0.5028 -0.3898 0.6300 0.039 Uiso 1 1 calc R
C54 C 0.4699(3) -0.5143(4) 0.6053(2) 0.0402(17) Uani 1 1 d .
H54A H 0.5096 -0.5443 0.6258 0.048 Uiso 1 1 calc R
C55 C 0.4157(3) -0.5617(4) 0.5731(2) 0.0412(16) Uani 1 1 d .
H55A H 0.4173 -0.6247 0.5705 0.049 Uiso 1 1 calc R
C56 C 0.3587(3) -0.5145(4) 0.5447(2) 0.0356(15) Uani 1 1 d .
H56A H 0.3209 -0.5473 0.5233 0.043 Uiso 1 1 calc R
N61 N 0.3945(2) -0.2451(3) 0.65648(18) 0.0276(11) Uani 1 1 d .
C62 C 0.4291(3) -0.2332(4) 0.6253(2) 0.0269(14) Uani 1 1 d .
C63 C 0.4822(3) -0.1752(4) 0.6390(2) 0.0319(15) Uani 1 1 d .
H63A H 0.5067 -0.1688 0.6175 0.038 Uiso 1 1 calc R
C64 C 0.4991(3) -0.1264(4) 0.6850(2) 0.0382(16) Uani 1 1 d .
H64A H 0.5353 -0.0861 0.6949 0.046 Uiso 1 1 calc R
C65 C 0.4633(3) -0.1366(4) 0.7159(2) 0.0408(17) Uani 1 1 d .
H65A H 0.4741 -0.1035 0.7473 0.049 Uiso 1 1 calc R
C66 C 0.4113(3) -0.1962(4) 0.7002(2) 0.0320(15) Uani 1 1 d .
H66A H 0.3863 -0.2030 0.7213 0.038 Uiso 1 1 calc R
C1' C 0.1379(3) -0.2406(4) 0.5230(2) 0.0213(13) Uani 1 1 d .
C2' C 0.1230(2) -0.1629(4) 0.4900(2) 0.0207(12) Uani 1 1 d .
C3' C 0.1133(3) -0.2494(4) 0.4670(2) 0.0216(13) Uani 1 1 d .
C4' C 0.1585(2) -0.2780(4) 0.5701(2) 0.0210(13) Uani 1 1 d .
C5' C 0.1222(2) -0.0744(4) 0.4865(2) 0.0214(13) Uani 1 1 d .
C6' C 0.0958(3) -0.2998(4) 0.4240(2) 0.0227(13) Uani 1 1 d .
N11' N 0.2257(2) -0.1636(3) 0.62811(17) 0.0262(11) Uani 1 1 d .
C12' C 0.1772(3) -0.2250(4) 0.6188(2) 0.0239(13) Uani 1 1 d .
C13' C 0.1443(3) -0.2373(4) 0.6520(2) 0.0322(15) Uani 1 1 d .
H13B H 0.1108 -0.2815 0.6444 0.039 Uiso 1 1 calc R
C14' C 0.1601(3) -0.1854(4) 0.6961(2) 0.0393(16) Uani 1 1 d .
H14B H 0.1373 -0.1924 0.7189 0.047 Uiso 1 1 calc R
C15' C 0.2099(3) -0.1226(4) 0.7065(2) 0.0366(16) Uani 1 1 d .
H15B H 0.2225 -0.0861 0.7367 0.044 Uiso 1 1 calc R
C16' C 0.2410(3) -0.1147(4) 0.6717(2) 0.0353(16) Uani 1 1 d .
H16B H 0.2753 -0.0718 0.6791 0.042 Uiso 1 1 calc R
N21' N 0.1862(2) 0.0442(3) 0.54123(17) 0.0263(11) Uani 1 1 d .
C22' C 0.1387(3) -0.0183(4) 0.5336(2) 0.0229(13) Uani 1 1 d .
C23' C 0.1069(3) -0.0287(4) 0.5678(2) 0.0296(14) Uani 1 1 d .
H23B H 0.0754 -0.0748 0.5627 0.035 Uiso 1 1 calc R
C24' C 0.1216(3) 0.0285(4) 0.6094(2) 0.0380(16) Uani 1 1 d .
H24B H 0.0989 0.0242 0.6324 0.046 Uiso 1 1 calc R
C25' C 0.1698(3) 0.0924(4) 0.6172(3) 0.0420(17) Uani 1 1 d .
H25B H 0.1814 0.1321 0.6460 0.050 Uiso 1 1 calc R
C26' C 0.2009(3) 0.0979(4) 0.5827(2) 0.0388(16) Uani 1 1 d .
H26B H 0.2344 0.1416 0.5885 0.047 Uiso 1 1 calc R
N31' N 0.1266(2) -0.0517(3) 0.40033(17) 0.0263(11) Uani 1 1 d .
C32' C 0.1003(3) -0.0274(4) 0.4356(2) 0.0254(14) Uani 1 1 d .
C33' C 0.0538(3) 0.0404(4) 0.4249(2) 0.0328(15) Uani 1 1 d .
H33B H 0.0380 0.0587 0.4508 0.039 Uiso 1 1 calc R
C34' C 0.0306(3) 0.0811(4) 0.3766(2) 0.0378(16) Uani 1 1 d .
H34B H -0.0017 0.1270 0.3686 0.045 Uiso 1 1 calc R
C35' C 0.0553(3) 0.0537(4) 0.3401(2) 0.0367(15) Uani 1 1 d .
H35B H 0.0392 0.0787 0.3060 0.044 Uiso 1 1 calc R
C36' C 0.1037(3) -0.0103(4) 0.3541(2) 0.0313(14) Uani 1 1 d .
H36B H 0.1221 -0.0262 0.3294 0.038 Uiso 1 1 calc R
N41' N 0.1020(2) -0.2627(3) 0.34096(17) 0.0254(11) Uani 1 1 d .
C42' C 0.0671(3) -0.2547(4) 0.3720(2) 0.0257(13) Uani 1 1 d .
C43' C 0.0091(3) -0.2065(4) 0.3563(2) 0.0309(15) Uani 1 1 d .
H43B H -0.0153 -0.2031 0.3781 0.037 Uiso 1 1 calc R
C44' C -0.0132(3) -0.1630(4) 0.3086(2) 0.0403(16) Uani 1 1 d .
H44B H -0.0532 -0.1297 0.2973 0.048 Uiso 1 1 calc R
C45' C 0.0232(3) -0.1687(4) 0.2777(2) 0.0375(16) Uani 1 1 d .
H45B H 0.0095 -0.1382 0.2453 0.045 Uiso 1 1 calc R
C46' C 0.0799(3) -0.2195(4) 0.2949(2) 0.0323(15) Uani 1 1 d .
H46B H 0.1045 -0.2243 0.2733 0.039 Uiso 1 1 calc R
N51' N 0.1565(2) -0.4363(3) 0.45596(18) 0.0282(11) Uani 1 1 d .
C52' C 0.0985(3) -0.3975(4) 0.4254(2) 0.0226(13) Uani 1 1 d .
C53' C 0.0428(3) -0.4476(4) 0.3974(2) 0.0331(14) Uani 1 1 d .
H53B H 0.0031 -0.4188 0.3757 0.040 Uiso 1 1 calc R
C54' C 0.0452(3) -0.5387(4) 0.4013(3) 0.0419(17) Uani 1 1 d .
H54B H 0.0072 -0.5737 0.3827 0.050 Uiso 1 1 calc R
C55' C 0.1033(3) -0.5780(4) 0.4323(3) 0.0410(17) Uani 1 1 d .
H55B H 0.1062 -0.6410 0.4356 0.049 Uiso 1 1 calc R
C56' C 0.1577(3) -0.5261(4) 0.4586(2) 0.0362(16) Uani 1 1 d .
H56B H 0.1979 -0.5546 0.4796 0.043 Uiso 1 1 calc R
N61' N 0.2205(2) -0.4142(3) 0.60125(18) 0.0283(12) Uani 1 1 d .
C62' C 0.1603(3) -0.3771(4) 0.5757(2) 0.0247(13) Uani 1 1 d .
C63' C 0.1029(3) -0.4273(4) 0.5548(2) 0.0319(15) Uani 1 1 d .
H63B H 0.0613 -0.3995 0.5368 0.038 Uiso 1 1 calc R
C64' C 0.1078(3) -0.5187(4) 0.5608(2) 0.0409(17) Uani 1 1 d .
H64B H 0.0692 -0.5548 0.5476 0.049 Uiso 1 1 calc R
C65' C 0.1683(3) -0.5570(4) 0.5859(2) 0.0395(16) Uani 1 1 d .
H65B H 0.1725 -0.6198 0.5900 0.047 Uiso 1 1 calc R
C66' C 0.2231(3) -0.5032(4) 0.6052(2) 0.0327(15) Uani 1 1 d .
H66B H 0.2652 -0.5305 0.6221 0.039 Uiso 1 1 calc R
B1 B 0.1313(4) 0.0699(6) 0.2330(3) 0.043(2) Uani 1 1 d .
F1 F 0.07866(18) 0.1244(3) 0.20648(15) 0.0578(11) Uani 1 1 d .
F2 F 0.1740(2) 0.0677(3) 0.20737(17) 0.0676(12) Uani 1 1 d .
F3 F 0.1090(2) -0.0150(3) 0.23676(16) 0.0632(12) Uani 1 1 d .
F4 F 0.1643(2) 0.1034(3) 0.28324(15) 0.0655(12) Uani 1 1 d .
B2 B 0.3561(4) 0.0422(5) 0.7755(3) 0.0402(19) Uani 1 1 d .
F5 F 0.3077(2) 0.0491(3) 0.79442(19) 0.0818(15) Uani 1 1 d .
F6 F 0.4097(2) 0.0907(3) 0.8050(2) 0.102(2) Uani 1 1 d .
F7 F 0.3314(3) 0.0748(4) 0.72553(18) 0.0952(17) Uani 1 1 d .
F8 F 0.3733(2) -0.0458(3) 0.77384(17) 0.0679(12) Uani 1 1 d .
B3 B 0.1063(4) -0.5412(6) 0.2819(3) 0.046(2) Uani 1 1 d .
F9 F 0.1225(2) -0.5102(3) 0.24069(15) 0.0572(11) Uani 1 1 d .
F10 F 0.1081(3) -0.4717(3) 0.31330(19) 0.0836(16) Uani 1 1 d .
F11 F 0.1577(2) -0.6004(3) 0.31098(15) 0.0650(12) Uani 1 1 d .
F12 F 0.0487(2) -0.5845(3) 0.2640(2) 0.0907(17) Uani 1 1 d .
B4 B 0.0387(4) 0.2351(5) 0.4998(3) 0.041(2) Uani 1 1 d .
F13 F 0.02277(19) 0.1548(2) 0.51525(16) 0.0561(11) Uani 1 1 d .
F14 F 0.10589(18) 0.2346(3) 0.50744(16) 0.0542(11) Uani 1 1 d .
F15 F 0.0261(2) 0.3021(3) 0.52728(18) 0.0633(12) Uani 1 1 d .
F16 F 0.0018(2) 0.2478(3) 0.44682(17) 0.0783(14) Uani 1 1 d .
B5 B 0.4534(4) 0.2376(5) 0.4844(3) 0.0384(19) Uani 1 1 d .
F17 F 0.47535(18) 0.1559(2) 0.47477(15) 0.0494(10) Uani 1 1 d .
F18 F 0.38523(18) 0.2334(3) 0.47155(18) 0.0646(12) Uani 1 1 d .
F19 F 0.4841(2) 0.2558(3) 0.53780(17) 0.0682(13) Uani 1 1 d .
F20 F 0.46857(19) 0.3026(2) 0.45635(17) 0.0587(11) Uani 1 1 d .
O70 O 0.3144(2) -0.3611(3) 0.73271(18) 0.0602(14) Uani 1 1 d .
H70B H 0.2827 -0.3709 0.7335 0.090 Uiso 1 1 d R
H70A H 0.3283 -0.3983 0.7540 0.090 Uiso 1 1 d R
O71 O 0.2747(3) 0.2461(4) 0.6860(2) 0.0715(16) Uani 1 1 d .
H71A H 0.3040 0.2673 0.6515 0.107 Uiso 1 1 d R
H71B H 0.3404 0.2587 0.7027 0.107 Uiso 1 1 d R
O72 O 0.1965(2) -0.3497(3) 0.27035(17) 0.0542(13) Uani 1 1 d .
H72B H 0.1815 -0.3936 0.2605 0.081 Uiso 1 1 d R
H72A H 0.2369 -0.3593 0.2754 0.081 Uiso 1 1 d R
O73 O 0.3896(2) -0.4696(3) 0.69243(19) 0.0640(15) Uani 1 1 d .
H73A H 0.4022 -0.5396 0.7107 0.096 Uiso 1 1 d R
H73B H 0.3751 -0.4564 0.7251 0.096 Uiso 1 1 d R
O74 O -0.0546(2) 0.1467(3) 0.19983(19) 0.0637(14) Uani 1 1 d .
H74A H -0.0536 0.2002 0.2191 0.096 Uiso 1 1 d R
H74B H -0.0190 0.1309 0.1967 0.096 Uiso 1 1 d R
O75 O 0.3425(2) -0.2215(3) 0.80265(19) 0.0612(14) Uani 1 1 d .
H75A H 0.3013 -0.2064 0.8125 0.092 Uiso 1 1 d R
H75B H 0.3597 -0.1586 0.7994 0.092 Uiso 1 1 d R
O76 O -0.0227(2) -0.7438(3) 0.2871(2) 0.0664(15) Uani 1 1 d .
H76A H 0.0226 -0.7287 0.2936 0.100 Uiso 1 1 d R
H76B H -0.0363 -0.6999 0.2565 0.100 Uiso 1 1 d R
O77 O 0.3210(3) -0.6886(4) 0.6177(2) 0.0695(16) Uani 1 1 d .
H77A H 0.3006 -0.7056 0.5725 0.104 Uiso 1 1 d R
H77B H 0.3815 -0.6718 0.6517 0.104 Uiso 1 1 d R
O78 O 0.1782(2) 0.2001(3) 0.44687(17) 0.0419(11) Uani 1 1 d .
H78A H 0.1432 0.2113 0.4606 0.063 Uiso 1 1 d R
H78B H 0.1547 0.2168 0.4116 0.063 Uiso 1 1 d R
O79 O 0.2959(3) 0.2659(6) 0.5160(3) 0.149(4) Uani 1 1 d .
H79A H 0.2945 0.2997 0.5065 0.224 Uiso 1 1 d R
H79B H 0.3002 0.2048 0.5187 0.224 Uiso 1 1 d R
O80 O 0.1271(3) -0.7629(3) 0.3395(2) 0.0689(16) Uani 1 1 d .
H80A H 0.1399 -0.7003 0.3331 0.103 Uiso 1 1 d R
H80B H 0.1405 -0.7891 0.3115 0.103 Uiso 1 1 d R

loop_
_atom_site_aniso_label
_atom_site_aniso_U_11
_atom_site_aniso_U_22
_atom_site_aniso_U_33
_atom_site_aniso_U_23
_atom_site_aniso_U_13
_atom_site_aniso_U_12
Ag1 0.0291(2) 0.0281(2) 0.0400(3) 0.0005(2) 0.0179(2) 0.0002(2)
Ag2 0.0268(2) 0.0314(3) 0.0331(3) 0.0032(2) 0.0149(2) 0.0049(2)
Ag3 0.0253(2) 0.0347(3) 0.0382(3) 0.0022(2) 0.0128(2) -0.0022(2)
Ag4 0.0254(2) 0.0278(2) 0.0442(3) 0.0010(2) 0.01260(19) 0.0011(2)
Ag5 0.0266(2) 0.0337(3) 0.0339(3) -0.0033(2) 0.0149(2) -0.0044(2)
Ag6 0.0237(2) 0.0328(3) 0.0339(3) -0.0012(2) 0.0110(2) 0.0015(2)
F21 0.0232(15) 0.0277(15) 0.0300(16) -0.0016(16) 0.0126(13) 0.0010(16)
C1 0.015(3) 0.029(4) 0.026(3) -0.004(3) 0.009(2) -0.003(2)
C2 0.019(3) 0.020(3) 0.034(4) 0.000(3) 0.013(3) 0.002(2)
C3 0.013(3) 0.026(3) 0.029(3) -0.001(3) 0.007(2) 0.001(2)
C4 0.022(3) 0.022(3) 0.026(3) -0.002(3) 0.011(2) -0.002(2)
C5 0.021(3) 0.022(3) 0.032(3) -0.006(3) 0.014(3) 0.001(2)
C6 0.018(3) 0.025(3) 0.032(3) 0.000(3) 0.008(3) -0.004(3)
N11 0.028(3) 0.025(3) 0.032(3) -0.007(2) 0.015(2) -0.007(2)
C12 0.021(3) 0.026(3) 0.026(3) 0.003(2) 0.015(3) 0.003(2)
C13 0.042(4) 0.036(4) 0.034(4) -0.007(3) 0.019(3) -0.014(3)
C14 0.048(4) 0.035(4) 0.044(4) -0.010(3) 0.019(3) -0.018(3)
C15 0.047(4) 0.045(4) 0.032(4) -0.012(3) 0.016(3) -0.007(3)
C16 0.035(4) 0.037(4) 0.032(4) -0.006(3) 0.019(3) -0.010(3)
N21 0.030(3) 0.030(3) 0.026(3) -0.002(2) 0.012(2) -0.002(2)
C22 0.019(3) 0.021(3) 0.031(3) -0.002(2) 0.010(3) -0.007(2)
C23 0.028(3) 0.030(4) 0.040(4) -0.003(3) 0.018(3) -0.008(3)
C24 0.044(4) 0.041(4) 0.035(4) -0.002(3) 0.022(3) -0.012(3)
C25 0.054(4) 0.043(4) 0.031(4) 0.008(3) 0.020(3) -0.012(4)
C26 0.047(4) 0.021(3) 0.035(4) 0.009(3) 0.009(3) 0.003(3)
N31 0.026(3) 0.033(3) 0.028(3) 0.000(2) 0.014(2) -0.002(2)
C32 0.021(3) 0.025(3) 0.027(3) -0.003(3) 0.011(3) -0.001(3)
C33 0.033(4) 0.039(4) 0.043(4) -0.003(3) 0.022(3) 0.002(3)
C34 0.062(5) 0.040(4) 0.035(4) 0.000(3) 0.032(4) -0.003(4)
C35 0.056(4) 0.034(4) 0.032(4) 0.006(3) 0.019(3) -0.003(3)
C36 0.032(3) 0.033(4) 0.031(4) 0.006(3) 0.012(3) -0.001(3)
N41 0.026(3) 0.025(3) 0.029(3) -0.003(2) 0.010(2) 0.000(2)
C42 0.024(3) 0.025(3) 0.024(3) -0.003(3) 0.011(3) 0.000(3)
C43 0.025(3) 0.030(4) 0.039(4) -0.003(3) 0.014(3) 0.003(3)
C44 0.034(4) 0.033(4) 0.044(4) 0.000(3) 0.015(3) 0.007(3)
C45 0.043(4) 0.021(3) 0.044(4) -0.003(3) 0.018(3) 0.000(3)
C46 0.038(4) 0.028(4) 0.040(4) -0.008(3) 0.014(3) -0.008(3)
N51 0.027(3) 0.021(3) 0.034(3) 0.000(2) 0.014(2) 0.002(2)
C52 0.023(3) 0.036(4) 0.024(3) 0.004(3) 0.010(3) 0.004(3)
C53 0.027(3) 0.032(4) 0.039(4) 0.006(3) 0.012(3) 0.004(3)
C54 0.038(4) 0.037(4) 0.045(4) 0.011(3) 0.016(3) 0.012(3)
C55 0.048(4) 0.029(4) 0.052(4) 0.009(3) 0.026(4) 0.010(3)
C56 0.039(4) 0.027(4) 0.043(4) 0.001(3) 0.018(3) -0.001(3)
N61 0.025(3) 0.027(3) 0.030(3) 0.002(2) 0.009(2) 0.004(2)
C62 0.022(3) 0.033(4) 0.026(3) 0.001(3) 0.009(3) 0.005(3)
C63 0.024(3) 0.036(4) 0.036(4) 0.002(3) 0.013(3) -0.001(3)
C64 0.037(4) 0.040(4) 0.032(4) -0.003(3) 0.006(3) -0.009(3)
C65 0.044(4) 0.049(4) 0.026(3) -0.002(3) 0.009(3) 0.002(3)
C66 0.032(3) 0.042(4) 0.025(3) 0.004(3) 0.013(3) 0.009(3)
C1' 0.015(3) 0.018(3) 0.032(3) 0.005(3) 0.010(2) 0.003(2)
C2' 0.015(3) 0.023(3) 0.024(3) 0.000(2) 0.008(2) -0.001(2)
C3' 0.019(3) 0.016(3) 0.033(3) 0.003(2) 0.013(3) 0.000(2)
C4' 0.015(3) 0.024(3) 0.026(3) 0.002(2) 0.010(2) 0.002(2)
C5' 0.015(3) 0.028(4) 0.025(3) 0.001(2) 0.012(2) 0.003(2)
C6' 0.021(3) 0.020(3) 0.028(3) -0.001(2) 0.012(3) -0.002(2)
N11' 0.025(3) 0.028(3) 0.026(3) -0.003(2) 0.010(2) -0.001(2)
C12' 0.024(3) 0.025(3) 0.023(3) 0.004(2) 0.008(3) 0.002(3)
C13' 0.032(4) 0.034(4) 0.030(4) -0.001(3) 0.012(3) -0.012(3)
C14' 0.038(4) 0.050(4) 0.036(4) -0.001(3) 0.022(3) -0.004(3)
C15' 0.037(4) 0.046(4) 0.030(4) -0.008(3) 0.016(3) -0.002(3)
C16' 0.034(4) 0.033(4) 0.033(4) -0.006(3) 0.007(3) -0.007(3)
N21' 0.034(3) 0.018(3) 0.027(3) -0.003(2) 0.011(2) 0.003(2)
C22' 0.022(3) 0.019(3) 0.027(3) 0.002(2) 0.008(3) 0.002(2)
C23' 0.031(3) 0.030(4) 0.032(3) -0.001(3) 0.018(3) 0.004(3)
C24' 0.042(4) 0.039(4) 0.042(4) -0.002(3) 0.027(3) 0.006(3)
C25' 0.046(4) 0.042(4) 0.037(4) -0.010(3) 0.015(3) -0.001(3)
C26' 0.034(4) 0.038(4) 0.043(4) -0.006(3) 0.013(3) -0.004(3)
N31' 0.029(3) 0.026(3) 0.028(3) 0.001(2) 0.014(2) 0.000(2)
C32' 0.022(3) 0.018(3) 0.033(3) -0.004(2) 0.006(3) -0.003(2)
C33' 0.028(3) 0.035(4) 0.036(4) 0.000(3) 0.013(3) 0.007(3)
C34' 0.034(4) 0.030(4) 0.044(4) 0.008(3) 0.009(3) 0.009(3)
C35' 0.041(4) 0.037(4) 0.030(3) 0.011(3) 0.011(3) 0.000(3)
C36' 0.038(4) 0.031(4) 0.026(3) 0.004(3) 0.013(3) 0.003(3)
N41' 0.022(3) 0.028(3) 0.024(3) -0.002(2) 0.007(2) -0.001(2)
C42' 0.020(3) 0.023(3) 0.029(3) -0.003(3) 0.005(3) -0.006(2)
C43' 0.023(3) 0.034(4) 0.034(4) 0.001(3) 0.008(3) 0.004(3)
C44' 0.032(4) 0.035(4) 0.044(4) 0.002(3) 0.004(3) 0.004(3)
C45' 0.041(4) 0.033(4) 0.031(3) 0.004(3) 0.005(3) -0.001(3)
C46' 0.033(4) 0.037(4) 0.027(3) -0.001(3) 0.011(3) -0.006(3)
N51' 0.023(3) 0.024(3) 0.036(3) -0.001(2) 0.010(2) 0.001(2)
C52' 0.023(3) 0.020(3) 0.029(3) -0.005(2) 0.015(3) -0.004(2)
C53' 0.030(3) 0.030(4) 0.036(4) -0.001(3) 0.010(3) -0.003(3)
C54' 0.047(4) 0.024(4) 0.053(4) -0.011(3) 0.016(3) -0.015(3)
C55' 0.053(4) 0.017(3) 0.058(4) 0.000(3) 0.026(4) -0.002(3)
C56' 0.033(4) 0.023(4) 0.056(4) 0.005(3) 0.022(3) 0.005(3)
N61' 0.029(3) 0.026(3) 0.030(3) 0.006(2) 0.012(2) 0.005(2)
C62' 0.029(3) 0.025(3) 0.022(3) 0.003(2) 0.012(3) -0.002(3)
C63' 0.028(3) 0.030(4) 0.035(4) 0.002(3) 0.009(3) -0.005(3)
C64' 0.043(4) 0.030(4) 0.046(4) 0.000(3) 0.014(3) -0.012(3)
C65' 0.051(4) 0.021(3) 0.049(4) 0.005(3) 0.021(3) -0.001(3)
C66' 0.035(4) 0.024(4) 0.040(4) 0.005(3) 0.016(3) 0.005(3)
B1 0.042(5) 0.049(5) 0.040(5) 0.016(4) 0.017(4) 0.001(4)
F1 0.037(2) 0.067(3) 0.062(3) 0.019(2) 0.0092(19) 0.000(2)
F2 0.075(3) 0.067(3) 0.085(3) 0.007(2) 0.059(3) 0.004(2)
F3 0.080(3) 0.050(3) 0.064(3) 0.010(2) 0.033(2) -0.015(2)
F4 0.059(3) 0.080(3) 0.044(2) -0.003(2) 0.005(2) -0.013(2)
B2 0.040(5) 0.041(5) 0.036(4) -0.012(4) 0.011(4) -0.002(4)
F5 0.076(3) 0.086(4) 0.111(4) 0.014(3) 0.067(3) 0.020(3)
F6 0.053(3) 0.073(4) 0.143(5) -0.045(3) -0.002(3) -0.001(3)
F7 0.144(5) 0.092(4) 0.057(3) 0.006(3) 0.047(3) 0.020(3)
F8 0.066(3) 0.046(3) 0.099(3) -0.017(2) 0.040(3) 0.000(2)
B3 0.049(5) 0.047(5) 0.044(5) 0.004(4) 0.019(4) 0.002(4)
F9 0.074(3) 0.055(3) 0.051(2) 0.014(2) 0.033(2) 0.023(2)
F10 0.130(4) 0.056(3) 0.099(4) -0.032(3) 0.081(3) -0.025(3)
F11 0.064(3) 0.056(3) 0.057(3) 0.019(2) 0.004(2) -0.004(2)
F12 0.057(3) 0.089(4) 0.107(4) 0.005(3) 0.009(3) -0.028(3)
B4 0.032(4) 0.039(5) 0.056(5) -0.005(4) 0.023(4) -0.001(4)
F13 0.058(3) 0.031(2) 0.091(3) 0.001(2) 0.041(2) -0.0050(19)
F14 0.038(2) 0.059(3) 0.073(3) 0.010(2) 0.030(2) 0.0063(19)
F15 0.057(3) 0.039(2) 0.106(4) -0.021(2) 0.045(3) -0.006(2)
F16 0.062(3) 0.098(4) 0.063(3) 0.009(3) 0.011(2) 0.019(3)
B5 0.031(4) 0.032(5) 0.061(5) 0.001(4) 0.028(4) -0.001(3)
F17 0.057(2) 0.027(2) 0.078(3) -0.0004(19) 0.040(2) -0.0006(18)
F18 0.036(2) 0.064(3) 0.105(4) -0.001(3) 0.039(2) -0.003(2)
F19 0.074(3) 0.066(3) 0.069(3) -0.020(2) 0.032(3) -0.024(2)
F20 0.061(3) 0.036(2) 0.098(3) 0.017(2) 0.051(3) 0.007(2)
O70 0.051(3) 0.068(4) 0.069(4) -0.002(3) 0.032(3) -0.003(3)
O71 0.066(4) 0.088(4) 0.070(4) -0.018(3) 0.036(3) -0.017(3)
O72 0.049(3) 0.064(4) 0.057(3) -0.005(3) 0.028(2) -0.003(3)
O73 0.074(4) 0.058(4) 0.063(3) 0.010(3) 0.030(3) 0.019(3)
O74 0.050(3) 0.061(4) 0.077(4) -0.009(3) 0.021(3) 0.005(3)
O75 0.071(4) 0.048(3) 0.071(4) 0.004(3) 0.035(3) 0.010(3)
O76 0.056(3) 0.069(4) 0.080(4) 0.001(3) 0.032(3) -0.011(3)
O77 0.059(3) 0.086(4) 0.064(4) 0.010(3) 0.025(3) -0.003(3)
O78 0.036(2) 0.038(3) 0.058(3) 0.011(2) 0.025(2) 0.011(2)
O79 0.071(4) 0.268(11) 0.132(6) -0.132(7) 0.064(4) -0.065(6)
O80 0.100(4) 0.044(3) 0.071(4) 0.012(3) 0.043(3) -0.006(3)

loop_
_atom_type_symbol
_atom_type_description
_atom_type_scat_dispersion_real
_atom_type_scat_dispersion_imag
_atom_type_scat_source
C C 0.0033 0.0016 'International Tables Vol C Tables 4.2.6.8 and 6.1.1.4'
H H 0.0000 0.0000 'International Tables Vol C Tables 4.2.6.8 and 6.1.1.4'
B B 0.0013 0.0007 'International Tables Vol C Tables 4.2.6.8 and 6.1.1.4'
N N 0.0061 0.0033 'International Tables Vol C Tables 4.2.6.8 and 6.1.1.4'
F F 0.0171 0.0103 'International Tables Vol C Tables 4.2.6.8 and 6.1.1.4'
Ag Ag -0.8971 1.1015 'International Tables Vol C Tables 4.2.6.8 and 6.1.1.4'
O O 0.0106 0.0060 'International Tables Vol C Tables 4.2.6.8 and 6.1.1.4'

loop_
_geom_angle_atom_site_label_1
_geom_angle_atom_site_label_2
_geom_angle_atom_site_label_3
_geom_angle
N21' Ag1 N21 172.39(16)
N31' Ag2 N31 123.68(17)
N31' Ag2 F21 117.48(14)
N31 Ag2 F21 118.81(14)
N31' Ag2 Ag6 119.19(12)
N31 Ag2 Ag6 65.19(12)
F21 Ag2 Ag6 87.60(8)
N61' Ag3 N61 172.21(17)
N61' Ag3 Ag5 107.79(12)
N61 Ag3 Ag5 64.79(12)
N51' Ag4 N51 128.26(16)
N51' Ag4 F21 116.53(14)
N51 Ag4 F21 115.21(14)
N11' Ag5 N11 124.50(17)
N11' Ag5 F21 119.35(14)
N11 Ag5 F21 116.00(14)
N11' Ag5 Ag3 65.40(12)
N11 Ag5 Ag3 122.89(12)
F21 Ag5 Ag3 86.57(8)
N41' Ag6 N41 173.31(17)
N41' Ag6 Ag2 67.88(12)
N41 Ag6 Ag2 108.51(12)
Ag2 F21 Ag5 121.98(12)
Ag2 F21 Ag4 118.83(13)
Ag5 F21 Ag4 119.17(13)
C4 C1 C3 151.2(5)
C4 C1 C2 148.2(5)
C3 C1 C2 60.5(4)
C5 C2 C1 150.4(6)
C5 C2 C3 149.8(6)
C1 C2 C3 59.7(4)
C6 C3 C1 148.7(6)
C6 C3 C2 151.5(6)
C1 C3 C2 59.8(4)
C1 C4 C12 123.6(5)
C1 C4 C22 117.9(5)
C12 C4 C22 118.5(5)
C2 C5 C32 123.1(5)
C2 C5 C42 120.0(5)
C32 C5 C42 116.9(5)
C3 C6 C52 122.6(5)
C3 C6 C62 118.6(5)
C52 C6 C62 118.7(5)
C16 N11 C12 116.9(5)
C16 N11 Ag5 117.1(4)
C12 N11 Ag5 125.7(4)
N11 C12 C13 122.4(5)
N11 C12 C4 119.0(5)
C13 C12 C4 118.6(5)
C12 C13 C14 118.9(6)
C15 C14 C13 119.4(6)
C16 C15 C14 117.8(6)
N11 C16 C15 124.5(6)
C26 N21 C22 118.7(5)
C26 N21 Ag1 120.4(4)
C22 N21 Ag1 120.6(4)
N21 C22 C23 121.4(5)
N21 C22 C4 116.7(5)
C23 C22 C4 121.9(5)
C24 C23 C22 119.0(6)
C25 C24 C23 119.3(6)
C24 C25 C26 119.0(6)
N21 C26 C25 122.6(6)
C32 N31 C36 118.3(5)
C32 N31 Ag2 123.2(4)
C36 N31 Ag2 118.3(4)
N31 C32 C33 121.1(5)
N31 C32 C5 119.4(5)
C33 C32 C5 119.4(5)
C34 C33 C32 119.7(6)
C35 C34 C33 119.1(6)
C34 C35 C36 118.6(6)
N31 C36 C35 123.1(6)
C46 N41 C42 118.2(5)
C46 N41 Ag6 119.3(4)
C42 N41 Ag6 122.4(4)
N41 C42 C43 122.3(5)
N41 C42 C5 115.7(5)
C43 C42 C5 122.0(5)
C42 C43 C44 119.1(6)
C45 C44 C43 119.0(6)
C44 C45 C46 119.4(6)
N41 C46 C45 122.0(6)
C56 N51 C52 117.1(5)
C56 N51 Ag4 117.2(4)
C52 N51 Ag4 125.5(4)
N51 C52 C53 122.0(6)
N51 C52 C6 118.4(5)
C53 C52 C6 119.6(5)
C54 C53 C52 119.5(6)
C53 C54 C55 119.4(6)
C54 C55 C56 117.8(6)
N51 C56 C55 124.1(6)
C66 N61 C62 118.4(5)
C66 N61 Ag3 120.9(4)
C62 N61 Ag3 120.6(4)
N61 C62 C63 121.3(5)
N61 C62 C6 116.8(5)
C63 C62 C6 121.8(5)
C62 C63 C64 118.9(6)
C65 C64 C63 119.9(6)
C64 C65 C66 118.3(6)
N61 C66 C65 123.1(6)
C4' C1' C2' 150.8(6)
C4' C1' C3' 149.8(5)
C2' C1' C3' 59.3(4)
C5' C2' C3' 151.5(5)
C5' C2' C1' 148.1(5)
C3' C2' C1' 60.4(4)
C6' C3' C2' 148.9(5)
C6' C3' C1' 150.8(5)
C2' C3' C1' 60.3(4)
C1' C4' C12' 122.6(5)
C1' C4' C62' 120.5(5)
C12' C4' C62' 116.9(5)
C2' C5' C22' 120.7(5)
C2' C5' C32' 122.4(5)
C22' C5' C32' 116.7(5)
C3' C6' C52' 123.0(5)
C3' C6' C42' 118.3(5)
C52' C6' C42' 118.5(5)
C16' N11' C12' 116.7(5)
C16' N11' Ag5 119.0(4)
C12' N11' Ag5 124.3(4)
N11' C12' C13' 122.4(5)
N11' C12' C4' 117.4(5)
C13' C12' C4' 120.2(5)
C14' C13' C12' 119.9(6)
C13' C14' C15' 118.5(6)
C16' C15' C14' 118.2(6)
N11' C16' C15' 124.2(6)
C26' N21' C22' 117.9(5)
C26' N21' Ag1 121.0(4)
C22' N21' Ag1 121.0(4)
N21' C22' C23' 121.8(5)
N21' C22' C5' 116.4(5)
C23' C22' C5' 121.8(5)
C24' C23' C22' 119.3(6)
C23' C24' C25' 119.0(6)
C26' C25' C24' 119.1(6)
N21' C26' C25' 122.9(6)
C36' N31' C32' 117.3(5)
C36' N31' Ag2 119.0(4)
C32' N31' Ag2 123.2(4)
N31' C32' C33' 121.4(5)
N31' C32' C5' 119.0(5)
C33' C32' C5' 119.5(5)
C34' C33' C32' 119.8(6)
C35' C34' C33' 118.6(6)
C36' C35' C34' 118.7(6)
N31' C36' C35' 124.1(6)
C46' N41' C42' 118.2(5)
C46' N41' Ag6 119.9(4)
C42' N41' Ag6 121.8(4)
N41' C42' C43' 121.4(5)
N41' C42' C6' 116.1(5)
C43' C42' C6' 122.5(5)
C42' C43' C44' 119.6(6)
C45' C44' C43' 119.2(6)
C46' C45' C44' 118.6(6)
N41' C46' C45' 123.0(6)
C56' N51' C52' 117.2(5)
C56' N51' Ag4 116.6(4)
C52' N51' Ag4 126.2(4)
N51' C52' C53' 121.8(5)
N51' C52' C6' 117.6(5)
C53' C52' C6' 120.5(5)
C54' C53' C52' 119.8(6)
C55' C54' C53' 118.6(6)
C54' C55' C56' 119.7(6)
N51' C56' C55' 122.9(6)
C66' N61' C62' 117.2(5)
C66' N61' Ag3 120.3(4)
C62' N61' Ag3 122.5(4)
N61' C62' C63' 122.6(5)
N61' C62' C4' 116.5(5)
C63' C62' C4' 120.9(5)
C64' C63' C62' 118.3(6)
C65' C64' C63' 119.7(6)
C64' C65' C66' 118.9(6)
N61' C66' C65' 123.4(6)
F2 B1 F1 109.6(6)
F2 B1 F3 110.3(7)
F1 B1 F3 109.9(6)
F2 B1 F4 109.3(6)
F1 B1 F4 109.1(7)
F3 B1 F4 108.6(6)
F6 B2 F5 110.5(6)
F6 B2 F7 109.4(7)
F5 B2 F7 107.5(6)
F6 B2 F8 110.5(6)
F5 B2 F8 110.5(7)
F7 B2 F8 108.4(6)
F12 B3 F10 114.0(7)
F12 B3 F9 111.0(6)
F10 B3 F9 108.4(6)
F12 B3 F11 109.7(7)
F10 B3 F11 107.3(6)
F9 B3 F11 106.1(6)
F15 B4 F13 110.3(6)
F15 B4 F16 109.4(6)
F13 B4 F16 109.6(6)
F15 B4 F14 110.4(6)
F13 B4 F14 109.0(6)
F16 B4 F14 108.1(6)
F20 B5 F17 110.3(6)
F20 B5 F18 110.9(6)
F17 B5 F18 109.1(6)
F20 B5 F19 109.9(6)
F17 B5 F19 108.5(6)
F18 B5 F19 108.0(6)

loop_
_geom_bond_atom_site_label_1
_geom_bond_atom_site_label_2
_geom_bond_distance
Ag1 N21' 2.192(5)
Ag1 N21 2.199(5)
Ag2 N31' 2.250(5)
Ag2 N31 2.257(5)
Ag2 F21 2.271(3)
Ag2 Ag6 3.2388(11)
Ag3 N61' 2.166(5)
Ag3 N61 2.181(5)
Ag3 Ag5 3.3265(11)
Ag4 N51' 2.258(4)
Ag4 N51 2.268(4)
Ag4 F21 2.275(3)
Ag5 N11' 2.253(5)
Ag5 N11 2.257(4)
Ag5 F21 2.273(3)
Ag6 N41' 2.184(5)
Ag6 N41 2.185(5)
C1 C4 1.351(8)
C1 C3 1.426(8)
C1 C2 1.428(7)
C2 C5 1.346(7)
C2 C3 1.438(8)
C3 C6 1.336(8)
C4 C12 1.473(7)
C4 C22 1.480(7)
C5 C32 1.479(8)
C5 C42 1.485(8)
C6 C52 1.475(8)
C6 C62 1.476(8)
N11 C16 1.344(7)
N11 C12 1.350(7)
C12 C13 1.377(8)
C13 C14 1.392(8)
C14 C15 1.374(8)
C15 C16 1.372(8)
N21 C26 1.341(7)
N21 C22 1.349(7)
C22 C23 1.391(8)
C23 C24 1.387(8)
C24 C25 1.370(9)
C25 C26 1.380(9)
N31 C32 1.340(7)
N31 C36 1.350(7)
C32 C33 1.389(8)
C33 C34 1.379(8)
C34 C35 1.370(9)
C35 C36 1.372(8)
N41 C46 1.340(7)
N41 C42 1.354(7)
C42 C43 1.374(7)
C43 C44 1.377(8)
C44 C45 1.377(8)
C45 C46 1.381(8)
N51 C56 1.339(7)
N51 C52 1.349(7)
C52 C53 1.393(7)
C53 C54 1.372(8)
C54 C55 1.376(9)
C55 C56 1.387(8)
N61 C66 1.341(7)
N61 C62 1.363(7)
C62 C63 1.384(8)
C63 C64 1.390(8)
C64 C65 1.374(8)
C65 C66 1.380(8)
C1' C4' 1.330(7)
C1' C2' 1.441(7)
C1' C3' 1.442(7)
C2' C5' 1.332(7)
C2' C3' 1.427(7)
C3' C6' 1.337(7)
C4' C12' 1.484(7)
C4' C62' 1.494(8)
C5' C22' 1.477(7)
C5' C32' 1.483(7)
C6' C52' 1.469(7)
C6' C42' 1.494(8)
N11' C16' 1.342(7)
N11' C12' 1.355(7)
C12' C13' 1.381(8)
C13' C14' 1.378(8)
C14' C15' 1.385(8)
C15' C16' 1.383(8)
N21' C26' 1.337(7)
N21' C22' 1.357(7)
C22' C23' 1.385(8)
C23' C24' 1.372(8)
C24' C25' 1.381(9)
C25' C26' 1.374(9)
N31' C36' 1.337(7)
N31' C32' 1.360(7)
C32' C33' 1.390(8)
C33' C34' 1.379(8)
C34' C35' 1.381(8)
C35' C36' 1.370(8)
N41' C46' 1.345(7)
N41' C42' 1.358(7)
C42' C43' 1.378(8)
C43' C44' 1.383(8)
C44' C45' 1.380(9)
C45' C46' 1.375(8)
N51' C56' 1.350(7)
N51' C52' 1.356(7)
C52' C53' 1.388(7)
C53' C54' 1.372(8)
C54' C55' 1.366(9)
C55' C56' 1.375(8)
N61' C66' 1.340(7)
N61' C62' 1.353(7)
C62' C63' 1.386(8)
C63' C64' 1.383(8)
C64' C65' 1.364(8)
C65' C66' 1.373(8)
B1 F2 1.375(9)
B1 F1 1.373(8)
B1 F3 1.383(9)
B1 F4 1.394(9)
B2 F6 1.355(8)
B2 F5 1.357(9)
B2 F7 1.369(9)
B2 F8 1.379(9)
B3 F12 1.333(9)
B3 F10 1.348(9)
B3 F9 1.400(9)
B3 F11 1.417(9)
B4 F15 1.352(8)
B4 F13 1.369(9)
B4 F16 1.392(9)
B4 F14 1.403(8)
B5 F20 1.365(8)
B5 F17 1.379(8)
B5 F18 1.397(8)
B5 F19 1.398(9)

loop_
_geom_torsion_atom_site_label_1
_geom_torsion_atom_site_label_2
_geom_torsion_atom_site_label_3
_geom_torsion_atom_site_label_4
_geom_torsion
N61' Ag3 Ag5 N11' 68.44(18)
N61 Ag3 Ag5 N11' -114.13(19)
N61' Ag3 Ag5 N11 -175.09(19)
N61 Ag3 Ag5 N11 2.3(2)
N61' Ag3 Ag5 F21 -56.13(15)
N61 Ag3 Ag5 F21 121.30(16)
N31' Ag2 Ag6 N41' -0.62(19)
N31 Ag2 Ag6 N41' -116.82(19)
F21 Ag2 Ag6 N41' 119.76(15)
N31' Ag2 Ag6 N41 -174.61(19)
N31 Ag2 Ag6 N41 69.19(18)
F21 Ag2 Ag6 N41 -54.23(15)
N31' Ag2 F21 Ag5 -56.9(2)
N31 Ag2 F21 Ag5 121.32(19)
Ag6 Ag2 F21 Ag5 -178.83(14)
N31' Ag2 F21 Ag4 121.59(18)
N31 Ag2 F21 Ag4 -60.2(2)
Ag6 Ag2 F21 Ag4 -0.32(13)
N11' Ag5 F21 Ag2 120.53(18)
N11 Ag5 F21 Ag2 -55.1(2)
Ag3 Ag5 F21 Ag2 179.72(15)
N11' Ag5 F21 Ag4 -58.0(2)
N11 Ag5 F21 Ag4 126.38(18)
Ag3 Ag5 F21 Ag4 1.21(13)
N51' Ag4 F21 Ag2 -58.0(2)
N51 Ag4 F21 Ag2 121.73(17)
N51' Ag4 F21 Ag5 120.54(18)
N51 Ag4 F21 Ag5 -59.7(2)
C4 C1 C2 C5 -0.1(18)
C3 C1 C2 C5 177.0(11)
C4 C1 C2 C3 -177.1(10)
C4 C1 C3 C6 -4.7(18)
C2 C1 C3 C6 178.5(11)
C4 C1 C3 C2 176.8(11)
C5 C2 C3 C6 4.6(18)
C1 C2 C3 C6 -178.3(12)
C5 C2 C3 C1 -177.0(11)
C3 C1 C4 C12 1.5(14)
C2 C1 C4 C12 176.2(8)
C3 C1 C4 C22 177.6(9)
C2 C1 C4 C22 -7.6(12)
C1 C2 C5 C32 1.1(14)
C3 C2 C5 C32 175.9(8)
C1 C2 C5 C42 -179.8(9)
C3 C2 C5 C42 -5.0(13)
C1 C3 C6 C52 -179.3(8)
C2 C3 C6 C52 -2.1(14)
C1 C3 C6 C62 -2.9(13)
C2 C3 C6 C62 174.4(9)
N11' Ag5 N11 C16 0.8(5)
F21 Ag5 N11 C16 176.2(4)
Ag3 Ag5 N11 C16 -80.1(4)
N11' Ag5 N11 C12 -172.4(4)
F21 Ag5 N11 C12 3.0(5)
Ag3 Ag5 N11 C12 106.6(4)
C16 N11 C12 C13 -1.7(8)
Ag5 N11 C12 C13 171.5(4)
C16 N11 C12 C4 -179.7(5)
Ag5 N11 C12 C4 -6.4(7)
C1 C4 C12 N11 -50.0(8)
C22 C4 C12 N11 133.9(5)
C1 C4 C12 C13 132.0(6)
C22 C4 C12 C13 -44.1(7)
N11 C12 C13 C14 3.2(9)
C4 C12 C13 C14 -178.9(6)
C12 C13 C14 C15 -2.1(10)
C13 C14 C15 C16 -0.3(10)
C12 N11 C16 C15 -0.8(9)
Ag5 N11 C16 C15 -174.7(5)
C14 C15 C16 N11 1.8(10)
N21' Ag1 N21 C26 165.9(11)
N21' Ag1 N21 C22 -7.3(15)
C26 N21 C22 C23 -0.1(8)
Ag1 N21 C22 C23 173.1(4)
C26 N21 C22 C4 179.9(5)
Ag1 N21 C22 C4 -6.9(6)
C1 C4 C22 N21 126.1(6)
C12 C4 C22 N21 -57.6(7)
C1 C4 C22 C23 -54.0(7)
C12 C4 C22 C23 122.3(6)
N21 C22 C23 C24 0.0(8)
C4 C22 C23 C24 -180.0(5)
C22 C23 C24 C25 0.2(9)
C23 C24 C25 C26 -0.2(9)
C22 N21 C26 C25 0.0(9)
Ag1 N21 C26 C25 -173.2(5)
C24 C25 C26 N21 0.1(10)
N31' Ag2 N31 C32 -176.4(4)
F21 Ag2 N31 C32 5.4(5)
Ag6 Ag2 N31 C32 -66.7(4)
N31' Ag2 N31 C36 -1.3(5)
F21 Ag2 N31 C36 -179.5(4)
Ag6 Ag2 N31 C36 108.4(4)
C36 N31 C32 C33 1.0(8)
Ag2 N31 C32 C33 176.1(4)
C36 N31 C32 C5 -179.2(5)
Ag2 N31 C32 C5 -4.0(7)
C2 C5 C32 N31 -54.8(8)
C42 C5 C32 N31 126.1(6)
C2 C5 C32 C33 125.1(6)
C42 C5 C32 C33 -54.1(7)
N31 C32 C33 C34 -0.3(9)
C5 C32 C33 C34 179.8(6)
C32 C33 C34 C35 -0.6(10)
C33 C34 C35 C36 0.9(10)
C32 N31 C36 C35 -0.7(9)
Ag2 N31 C36 C35 -176.1(5)
C34 C35 C36 N31 -0.2(10)
N41' Ag6 N41 C46 104.2(15)
Ag2 Ag6 N41 C46 160.6(4)
N41' Ag6 N41 C42 -75.4(16)
Ag2 Ag6 N41 C42 -19.1(4)
C46 N41 C42 C43 -0.7(8)
Ag6 N41 C42 C43 179.0(4)
C46 N41 C42 C5 179.1(5)
Ag6 N41 C42 C5 -1.2(7)
C2 C5 C42 N41 119.3(6)
C32 C5 C42 N41 -61.5(7)
C2 C5 C42 C43 -60.9(8)
C32 C5 C42 C43 118.3(6)
N41 C42 C43 C44 0.6(9)
C5 C42 C43 C44 -179.2(6)
C42 C43 C44 C45 -0.5(9)
C43 C44 C45 C46 0.6(9)
C42 N41 C46 C45 0.7(9)
Ag6 N41 C46 C45 -179.0(5)
C44 C45 C46 N41 -0.6(10)
N51' Ag4 N51 C56 3.8(5)
F21 Ag4 N51 C56 -175.9(4)
N51' Ag4 N51 C52 -171.1(4)
F21 Ag4 N51 C52 9.2(5)
C56 N51 C52 C53 -1.8(8)
Ag4 N51 C52 C53 173.1(4)
C56 N51 C52 C6 175.7(5)
Ag4 N51 C52 C6 -9.3(7)
C3 C6 C52 N51 -50.7(8)
C62 C6 C52 N51 132.9(5)
C3 C6 C52 C53 127.0(6)
C62 C6 C52 C53 -49.5(8)
N51 C52 C53 C54 2.7(9)
C6 C52 C53 C54 -174.8(6)
C52 C53 C54 C55 -1.2(10)
C53 C54 C55 C56 -0.9(10)
C52 N51 C56 C55 -0.5(9)
Ag4 N51 C56 C55 -175.8(5)
C54 C55 C56 N51 1.9(10)
N61' Ag3 N61 C66 116.2(13)
Ag5 Ag3 N61 C66 97.8(4)
N61' Ag3 N61 C62 -60.2(15)
Ag5 Ag3 N61 C62 -78.6(4)
C66 N61 C62 C63 2.7(8)
Ag3 N61 C62 C63 179.2(4)
C66 N61 C62 C6 -174.7(5)
Ag3 N61 C62 C6 1.8(7)
C3 C6 C62 N61 118.9(6)
C52 C6 C62 N61 -64.6(7)
C3 C6 C62 C63 -58.5(8)
C52 C6 C62 C63 118.0(6)
N61 C62 C63 C64 -1.9(9)
C6 C62 C63 C64 175.4(5)
C62 C63 C64 C65 0.3(9)
C63 C64 C65 C66 0.3(9)
C62 N61 C66 C65 -2.1(9)
Ag3 N61 C66 C65 -178.6(4)
C64 C65 C66 N61 0.6(9)
C4' C1' C2' C5' 2.8(18)
C3' C1' C2' C5' -177.9(10)
C4' C1' C2' C3' -179.3(11)
C5' C2' C3' C6' -0.3(18)
C1' C2' C3' C6' -178.0(11)
C5' C2' C3' C1' 177.6(11)
C4' C1' C3' C6' -2.8(18)
C2' C1' C3' C6' 177.9(11)
C4' C1' C3' C2' 179.3(11)
C2' C1' C4' C12' 1.6(13)
C3' C1' C4' C12' -177.2(8)
C2' C1' C4' C62' 178.4(8)
C3' C1' C4' C62' -0.4(13)
C3' C2' C5' C22' 177.5(9)
C1' C2' C5' C22' -6.3(13)
C3' C2' C5' C32' 2.0(14)
C1' C2' C5' C32' 178.1(8)
C2' C3' C6' C52' 177.4(8)
C1' C3' C6' C52' 1.0(14)
C2' C3' C6' C42' -7.6(13)
C1' C3' C6' C42' 176.0(9)
N11 Ag5 N11' C16' -0.7(5)
F21 Ag5 N11' C16' -175.9(4)
Ag3 Ag5 N11' C16' 113.5(4)
N11 Ag5 N11' C12' 178.1(4)
F21 Ag5 N11' C12' 2.8(5)
Ag3 Ag5 N11' C12' -67.7(4)
C16' N11' C12' C13' 0.2(8)
Ag5 N11' C12' C13' -178.6(4)
C16' N11' C12' C4' 178.4(5)
Ag5 N11' C12' C4' -0.4(7)
C1' C4' C12' N11' -57.4(7)
C62' C4' C12' N11' 125.7(5)
C1' C4' C12' C13' 120.8(6)
C62' C4' C12' C13' -56.1(7)
N11' C12' C13' C14' 0.7(9)
C4' C12' C13' C14' -177.4(5)
C12' C13' C14' C15' -1.1(9)
C13' C14' C15' C16' 0.6(9)
C12' N11' C16' C15' -0.8(9)
Ag5 N11' C16' C15' 178.1(5)
C14' C15' C16' N11' 0.3(10)
N21 Ag1 N21' C26' 100.3(13)
N21 Ag1 N21' C22' -76.4(13)
C26' N21' C22' C23' -1.5(8)
Ag1 N21' C22' C23' 175.3(4)
C26' N21' C22' C5' 178.1(5)
Ag1 N21' C22' C5' -5.1(6)
C2' C5' C22' N21' 127.0(6)
C32' C5' C22' N21' -57.2(6)
C2' C5' C22' C23' -53.4(8)
C32' C5' C22' C23' 122.4(6)
N21' C22' C23' C24' 3.2(8)
C5' C22' C23' C24' -176.4(5)
C22' C23' C24' C25' -2.9(9)
C23' C24' C25' C26' 1.1(10)
C22' N21' C26' C25' -0.3(9)
Ag1 N21' C26' C25' -177.2(5)
C24' C25' C26' N21' 0.6(10)
N31 Ag2 N31' C36' 3.0(5)
F21 Ag2 N31' C36' -178.8(4)
Ag6 Ag2 N31' C36' -75.1(4)
N31 Ag2 N31' C32' -168.4(4)
F21 Ag2 N31' C32' 9.8(5)
Ag6 Ag2 N31' C32' 113.5(4)
C36' N31' C32' C33' -2.8(8)
Ag2 N31' C32' C33' 168.8(4)
C36' N31' C32' C5' 177.3(5)
Ag2 N31' C32' C5' -11.1(7)
C2' C5' C32' N31' -50.2(8)
C22' C5' C32' N31' 134.0(5)
C2' C5' C32' C33' 129.9(6)
C22' C5' C32' C33' -45.9(7)
N31' C32' C33' C34' 3.6(9)
C5' C32' C33' C34' -176.5(5)
C32' C33' C34' C35' -0.9(9)
C33' C34' C35' C36' -2.5(9)
C32' N31' C36' C35' -0.8(9)
Ag2 N31' C36' C35' -172.8(5)
C34' C35' C36' N31' 3.5(9)
N41 Ag6 N41' C46' 157.6(13)
Ag2 Ag6 N41' C46' 99.2(4)
N41 Ag6 N41' C42' -19.2(17)
Ag2 Ag6 N41' C42' -77.6(4)
C46' N41' C42' C43' 2.4(8)
Ag6 N41' C42' C43' 179.3(4)
C46' N41' C42' C6' -176.7(5)
Ag6 N41' C42' C6' 0.2(7)
C3' C6' C42' N41' 117.7(6)
C52' C6' C42' N41' -67.0(7)
C3' C6' C42' C43' -61.4(8)
C52' C6' C42' C43' 113.8(6)
N41' C42' C43' C44' -2.0(9)
C6' C42' C43' C44' 177.1(5)
C42' C43' C44' C45' -0.1(9)
C43' C44' C45' C46' 1.6(9)
C42' N41' C46' C45' -0.9(8)
Ag6 N41' C46' C45' -177.8(4)
C44' C45' C46' N41' -1.2(9)
N51 Ag4 N51' C56' 2.9(5)
F21 Ag4 N51' C56' -177.4(4)
N51 Ag4 N51' C52' -173.9(4)
F21 Ag4 N51' C52' 5.8(5)
C56' N51' C52' C53' -0.9(8)
Ag4 N51' C52' C53' 175.9(4)
C56' N51' C52' C6' 177.5(5)
Ag4 N51' C52' C6' -5.7(7)
C3' C6' C52' N51' -53.1(8)
C42' C6' C52' N51' 131.9(5)
C3' C6' C52' C53' 125.3(6)
C42' C6' C52' C53' -49.7(8)
N51' C52' C53' C54' 1.6(9)
C6' C52' C53' C54' -176.8(6)
C52' C53' C54' C55' -1.0(10)
C53' C54' C55' C56' -0.2(10)
C52' N51' C56' C55' -0.4(9)
Ag4 N51' C56' C55' -177.5(5)
C54' C55' C56' N51' 0.9(10)
N61 Ag3 N61' C66' 142.0(12)
Ag5 Ag3 N61' C66' 159.5(4)
N61 Ag3 N61' C62' -36.5(16)
Ag5 Ag3 N61' C62' -19.1(5)
C66' N61' C62' C63' 1.0(8)
Ag3 N61' C62' C63' 179.5(4)
C66' N61' C62' C4' -178.0(5)
Ag3 N61' C62' C4' 0.6(7)
C1' C4' C62' N61' 117.4(6)
C12' C4' C62' N61' -65.6(7)
C1' C4' C62' C63' -61.5(8)
C12' C4' C62' C63' 115.4(6)
N61' C62' C63' C64' 0.5(9)
C4' C62' C63' C64' 179.4(6)
C62' C63' C64' C65' -1.4(10)
C63' C64' C65' C66' 0.7(10)
C62' N61' C66' C65' -1.7(9)
Ag3 N61' C66' C65' 179.7(5)
C64' C65' C66' N61' 0.8(10)
